data_8104007
loop_
_publ_author_name
'Burnus, R.'
'Hinz, D. J.'
'Meyer, G.'

_publ_section_title
;
 Crystal structure of ammonium tetraiodoindate(III), NH4InI4
;
_journal_name_full 'Zeitschrift fuer Kristallographie (149,1979-)'
_journal_page_first 686
_journal_page_last 686
_journal_volume 209
_journal_year 1994
_chemical_formula_sum 'H4 I4 In N'
_chemical_name_systematic '(N H4) (In I4)'
_space_group_IT_number 52
_symmetry_space_group_name_Hall '-P 2a 2bc'
_symmetry_space_group_name_H-M 'P n n a'
_cell_angle_alpha 90
_cell_angle_beta 90
_cell_angle_gamma 90
_cell_formula_units_Z 4
_cell_length_a 8.601
_cell_length_b 11.186
_cell_length_c 11.363
_cell_volume 1093.243
_citation_journal_id_ASTM ZEKRDZ
_cod_data_source_file Burnus_ZEKRDZ_1994_1632.cif
_cod_data_source_block H4I4In1N1
_cod_original_formula_sum 'H4 I4 In1 N1'
_cod_database_code 8104007

loop_
_symmetry_equiv_pos_as_xyz
x,y,z
-x+1/2,-y,z
x,-y+1/2,-z+1/2
-x+1/2,y+1/2,-z+1/2
-x,-y,-z
x-1/2,y,-z
-x,y-1/2,z-1/2
x-1/2,-y-1/2,z-1/2

loop_
_atom_site_label
_atom_site_type_symbol
_atom_site_fract_x
_atom_site_fract_y
_atom_site_fract_z
_atom_site_occupancy
_atom_site_U_iso_or_equiv
_atom_site_attached_hydrogens
I2 I-1 0.003 0.0485 0.3206 1 0.0 0
In1 In+3 0.25 0 0.1785 1 0.0 0
I1 I-1 0.3438 0.188 0.0459 1 0.0 0
N1 N-3 0.673 0.25 0.25 1 0.0 4
